data_7101530
loop_
_publ_author_name
'Suad Rashdan'
'Mark E. Light'
'Jeremy D. Kilburn'

_publ_section_title
;
Pyridyl thioureas as switchable anion receptors
;
_journal_issue 44
_journal_name_full 'Chemical Communications'
_journal_paper_doi 10.1039/b611138f
_journal_year 2006
_chemical_compound_source 'Suad Rashdan'
_chemical_formula_sum 'C39 H54 N9 O23 P5'
_chemical_formula_weight 1171.76
_chemical_name_systematic
;
?
;
_space_group_IT_number 2
_symmetry_cell_setting triclinic
_symmetry_space_group_name_Hall '-P 1'
_symmetry_space_group_name_H-M 'P -1'
_atom_sites_solution_hydrogens geom
_atom_sites_solution_primary direct
_atom_sites_solution_secondary difmap
_audit_creation_method SHELXL-97
_cell_angle_alpha 80.288(5)
_cell_angle_beta 76.135(5)
_cell_angle_gamma 84.352(5)
_cell_formula_units_Z 2
_cell_length_a 13.313(5)
_cell_length_b 13.411(5)
_cell_length_c 14.405(5)
_cell_measurement_reflns_used 8914
_cell_measurement_temperature 120(2)
_cell_measurement_theta_max 27.48
_cell_measurement_theta_min 2.91
_cell_volume 2456.6(16)
_computing_cell_refinement 'DENZO (Otwinowski & Minor, 1997) & COLLECT (Hooft, R.W.W., 1998)'
_computing_data_collection 'COLLECT (Hooft, R.W.W., 1998)'
_computing_data_reduction 'DENZO (Otwinowski & Minor, 1997) & COLLECT (Hooft, R.W.W., 1998)'
_computing_molecular_graphics 'CAMERON (Watkin, et al., 1993)'
_computing_publication_material 'WINGX (Farrugia, 1998)'
_computing_structure_refinement 'SHELXL-97 (Sheldrick, 1997)'
_computing_structure_solution 'SHELXS-97 (Sheldrick, 1997)'
_diffrn_ambient_temperature 120(2)
_diffrn_detector_area_resol_mean 9.091
_diffrn_measured_fraction_theta_full 0.919
_diffrn_measured_fraction_theta_max 0.919
_diffrn_measurement_device_type 'Bruker-Nonius CCD camera on \k-goniostat'
_diffrn_measurement_method '\f & \w scans to fill the asymmetric unit'
_diffrn_radiation_monochromator graphite
_diffrn_radiation_source 'Bruker Nonius FR591 Rotating Anode'
_diffrn_radiation_type MoK\a
_diffrn_radiation_wavelength 0.71069
_diffrn_reflns_av_R_equivalents 0.2536
_diffrn_reflns_av_sigmaI/netI 0.4710
_diffrn_reflns_limit_h_max 16
_diffrn_reflns_limit_h_min -17
_diffrn_reflns_limit_k_max 17
_diffrn_reflns_limit_k_min -17
_diffrn_reflns_limit_l_max 18
_diffrn_reflns_limit_l_min -17
_diffrn_reflns_number 31557
_diffrn_reflns_theta_full 27.48
_diffrn_reflns_theta_max 27.48
_diffrn_reflns_theta_min 2.95
_diffrn_standards_number 0
_exptl_absorpt_coefficient_mu 0.281
_exptl_absorpt_correction_T_max 0.9916
_exptl_absorpt_correction_T_min 0.8958
_exptl_absorpt_correction_type multi-scan
_exptl_absorpt_process_details
;
SADABS V2.10 (Sheldrick, G.M., 2003)
;
_exptl_crystal_colour Colourless
_exptl_crystal_density_diffrn 1.584
_exptl_crystal_density_method 'not measured'
_exptl_crystal_description Needle
_exptl_crystal_F_000 1220
_exptl_crystal_size_max 0.4
_exptl_crystal_size_mid 0.04
_exptl_crystal_size_min 0.03
_refine_diff_density_max 0.590
_refine_diff_density_min -0.531
_refine_diff_density_rms 0.111
_refine_ls_extinction_method none
_refine_ls_goodness_of_fit_ref 0.914
_refine_ls_hydrogen_treatment constr
_refine_ls_matrix_type full
_refine_ls_number_parameters 700
_refine_ls_number_reflns 10375
_refine_ls_number_restraints 7
_refine_ls_restrained_S_all 11.622
_refine_ls_R_factor_all 0.3281
_refine_ls_R_factor_gt 0.0860
_refine_ls_shift/su_max 0.086
_refine_ls_shift/su_mean 0.001
_refine_ls_structure_factor_coef Fsqd
_refine_ls_weighting_details 'calc w=1/[\s^2^(Fo^2^)+(0.0522P)^2^+0.0000P] where P=(Fo^2^+2Fc^2^)/3'
_refine_ls_weighting_scheme calc
_refine_ls_wR_factor_gt 0.1338
_refine_ls_wR_factor_ref 0.2023
_reflns_number_gt 3056
_reflns_number_total 10375
_reflns_threshold_expression >2sigma(I)
_cod_data_source_file b611138f.txt
_cod_depositor_comments
;
The following automatic conversions were performed:
'_symmetry_cell_setting' value 'Triclinic' changed to 'triclinic'
according to '/home/saulius/struct/CIF-dictionaries/cif_core.dic'
dictionary named 'cif_core.dic' version 2.4.1 from 2010-06-29.

Automatic conversion script
Id: cif_fix_enum 1527 2010-12-29 10:47:43Z saulius 
;
_cod_original_sg_symbol_H-M P-1
_cod_database_code 7101530

loop_
_symmetry_equiv_pos_as_xyz
'x, y, z'
'-x, -y, -z'

loop_
_atom_site_label
_atom_site_type_symbol
_atom_site_fract_x
_atom_site_fract_y
_atom_site_fract_z
_atom_site_U_iso_or_equiv
_atom_site_adp_type
_atom_site_occupancy
_atom_site_symmetry_multiplicity
_atom_site_calc_flag
_atom_site_refinement_flags
O101 O 0.50090(18) 0.1291(2) 0.43476(19) 0.0353(10) Uani 1 1 d .
N101 N 0.4598(2) 0.0284(2) 0.3102(2) 0.0232(11) Uani 1 1 d .
H101 H 0.4426 0.0820 0.3397 0.028 Uiso 1 1 calc R
N102 N 0.6158(2) 0.0119(2) 0.3616(2) 0.0260(12) Uani 1 1 d .
H102 H 0.6790 -0.0165 0.3554 0.031 Uiso 1 1 calc R
N103 N 0.6679(2) 0.1117(2) 0.4532(2) 0.0264(12) Uani 1 1 d .
H503 H 0.7280 0.0790 0.4339 0.032 Uiso 1 1 calc R
C101 C 0.6785(3) -0.1705(3) 0.2752(3) 0.0416(17) Uani 1 1 d .
H10A H 0.6778 -0.1965 0.3432 0.062 Uiso 1 1 calc R
H10B H 0.7367 -0.1269 0.2480 0.062 Uiso 1 1 calc R
H10C H 0.6863 -0.2273 0.2388 0.062 Uiso 1 1 calc R
C102 C 0.5790(3) -0.1104(3) 0.2686(3) 0.0252(14) Uani 1 1 d .
C103 C 0.5090(3) -0.1375(3) 0.2217(3) 0.0303(15) Uani 1 1 d .
H103 H 0.5251 -0.1962 0.1907 0.036 Uiso 1 1 calc R
C104 C 0.4158(3) -0.0817(3) 0.2185(3) 0.0259(14) Uani 1 1 d .
H104 H 0.3689 -0.1015 0.1855 0.031 Uiso 1 1 calc R
C105 C 0.3935(3) 0.0006(3) 0.2630(3) 0.0299(15) Uani 1 1 d .
H105 H 0.3304 0.0398 0.2612 0.036 Uiso 1 1 calc R
C106 C 0.5506(3) -0.0225(3) 0.3137(3) 0.0236(14) Uani 1 1 d .
C107 C 0.5879(3) 0.0887(3) 0.4191(3) 0.0254(14) Uani 1 1 d .
C108 C 0.6655(3) 0.1824(3) 0.5163(3) 0.0231(14) Uani 1 1 d .
C109 C 0.5846(3) 0.2529(3) 0.5378(3) 0.0268(14) Uani 1 1 d .
H109 H 0.5267 0.2568 0.5094 0.032 Uiso 1 1 calc R
C110 C 0.5888(3) 0.3188(3) 0.6021(3) 0.0310(15) Uani 1 1 d .
H110 H 0.5319 0.3660 0.6192 0.037 Uiso 1 1 calc R
C111 C 0.6745(3) 0.3162(3) 0.6410(3) 0.0319(15) Uani 1 1 d .
H111 H 0.6779 0.3625 0.6832 0.038 Uiso 1 1 calc R
C112 C 0.7547(3) 0.2453(3) 0.6176(3) 0.0300(15) Uani 1 1 d .
H112 H 0.8133 0.2420 0.6451 0.036 Uiso 1 1 calc R
C113 C 0.7517(3) 0.1793(3) 0.5554(3) 0.0269(14) Uani 1 1 d .
H113 H 0.8083 0.1317 0.5390 0.032 Uiso 1 1 calc R
O201 O 0.82844(19) 0.19675(19) 0.24527(18) 0.0341(10) Uani 1 1 d .
N201 N 0.8928(2) 0.3080(2) 0.35003(19) 0.0214(11) Uani 1 1 d .
H201 H 0.9074 0.2583 0.3151 0.026 Uiso 1 1 calc R
N202 N 0.7375(2) 0.3381(2) 0.2985(2) 0.0266(12) Uani 1 1 d .
H202 H 0.6815 0.3782 0.2959 0.032 Uiso 1 1 calc R
N203 N 0.6735(2) 0.2501(2) 0.2040(2) 0.0261(12) Uani 1 1 d .
H603 H 0.6231 0.2977 0.2115 0.031 Uiso 1 1 calc R
C201 C 0.6807(3) 0.5100(3) 0.4035(3) 0.0346(16) Uani 1 1 d .
H20A H 0.6721 0.5569 0.4505 0.052 Uiso 1 1 calc R
H20B H 0.6213 0.4674 0.4204 0.052 Uiso 1 1 calc R
H20C H 0.6850 0.5486 0.3387 0.052 Uiso 1 1 calc R
C202 C 0.7793(3) 0.4434(3) 0.4047(3) 0.0246(14) Uani 1 1 d .
C203 C 0.8495(3) 0.4603(3) 0.4554(3) 0.0271(14) Uani 1 1 d .
H203 H 0.8348 0.5135 0.4936 0.033 Uiso 1 1 calc R
C204 C 0.9425(3) 0.4005(3) 0.4519(3) 0.0275(14) Uani 1 1 d .
H204 H 0.9907 0.4137 0.4867 0.033 Uiso 1 1 calc R
C205 C 0.9630(3) 0.3246(3) 0.3992(3) 0.0243(14) Uani 1 1 d .
H205 H 1.0255 0.2832 0.3964 0.029 Uiso 1 1 calc R
C206 C 0.8019(3) 0.3629(3) 0.3512(3) 0.0204(13) Uani 1 1 d .
C207 C 0.7521(3) 0.2562(3) 0.2489(3) 0.0271(14) Uani 1 1 d .
C208 C 0.6631(3) 0.1771(3) 0.1469(3) 0.0267(14) Uani 1 1 d .
C209 C 0.7364(3) 0.0997(3) 0.1256(3) 0.0258(14) Uani 1 1 d .
H209 H 0.7977 0.0916 0.1495 0.031 Uiso 1 1 calc R
C210 C 0.7177(3) 0.0334(3) 0.0676(3) 0.0316(15) Uani 1 1 d .
H210 H 0.7675 -0.0205 0.0521 0.038 Uiso 1 1 calc R
C211 C 0.6300(3) 0.0436(3) 0.0324(3) 0.0310(15) Uani 1 1 d .
H211 H 0.6195 -0.0020 -0.0077 0.037 Uiso 1 1 calc R
C212 C 0.5571(3) 0.1209(3) 0.0561(3) 0.0349(15) Uani 1 1 d .
H212 H 0.4950 0.1274 0.0335 0.042 Uiso 1 1 calc R
C213 C 0.5734(3) 0.1894(3) 0.1125(3) 0.0307(15) Uani 1 1 d .
H213 H 0.5238 0.2437 0.1272 0.037 Uiso 1 1 calc R
O301 O 0.83629(18) 0.47434(19) 0.09173(18) 0.0305(10) Uani 1 1 d .
N301 N 0.7967(2) 0.3516(2) -0.0154(2) 0.0245(11) Uani 1 1 d .
H301 H 0.7752 0.4033 0.0161 0.029 Uiso 1 1 calc R
N303 N 0.9969(2) 0.4471(2) 0.1288(2) 0.0237(11) Uani 1 1 d .
H703 H 1.0552 0.4096 0.1160 0.028 Uiso 1 1 calc R
C301 C 1.0251(3) 0.1622(3) -0.0487(3) 0.0355(16) Uani 1 1 d .
H30A H 1.0191 0.1275 0.0178 0.053 Uiso 1 1 calc R
H30B H 1.0811 0.2089 -0.0650 0.053 Uiso 1 1 calc R
H30C H 1.0406 0.1121 -0.0932 0.053 Uiso 1 1 calc R
C302 C 0.9246(3) 0.2209(3) -0.0574(3) 0.0229(14) Uani 1 1 d .
C303 C 0.8616(3) 0.1924(3) -0.1108(3) 0.0253(14) Uani 1 1 d .
H303 H 0.8840 0.1366 -0.1451 0.030 Uiso 1 1 calc R
C304 C 0.7655(3) 0.2435(3) -0.1159(3) 0.0304(15) Uani 1 1 d .
H304 H 0.7235 0.2232 -0.1535 0.036 Uiso 1 1 calc R
C305 C 0.7335(3) 0.3228(3) -0.0659(3) 0.0254(14) Uani 1 1 d .
H305 H 0.6678 0.3575 -0.0664 0.031 Uiso 1 1 calc R
C306 C 0.8906(3) 0.3055(3) -0.0104(2) 0.0236(14) Uani 1 1 d .
C307 C 0.9201(3) 0.4279(3) 0.0894(3) 0.0241(14) Uani 1 1 d .
C308 C 0.9936(3) 0.5208(3) 0.1880(3) 0.0223(14) Uani 1 1 d .
C309 C 0.9129(3) 0.5934(3) 0.2067(3) 0.0266(14) Uani 1 1 d .
H309 H 0.8549 0.5963 0.1785 0.032 Uiso 1 1 calc R
C310 C 0.9188(3) 0.6626(3) 0.2681(3) 0.0267(14) Uani 1 1 d .
H310 H 0.8640 0.7130 0.2809 0.032 Uiso 1 1 calc R
C311 C 1.0012(3) 0.6594(3) 0.3100(3) 0.0278(15) Uani 1 1 d .
H311 H 1.0032 0.7062 0.3522 0.033 Uiso 1 1 calc R
C312 C 1.0822(3) 0.5867(3) 0.2901(3) 0.0283(15) Uani 1 1 d .
H312 H 1.1403 0.5843 0.3181 0.034 Uiso 1 1 calc R
C313 C 1.0785(3) 0.5180(3) 0.2296(3) 0.0256(14) Uani 1 1 d .
H313 H 1.1340 0.4685 0.2164 0.031 Uiso 1 1 calc R
N302 N 0.9492(2) 0.3433(2) 0.0395(2) 0.0232(11) Uani 1 1 d .
H302 H 1.0104 0.3125 0.0411 0.028 Uiso 1 1 calc R
P1 P 0.44937(8) -0.52321(8) 0.83257(8) 0.0255(4) Uani 1 1 d .
O1 O 0.56658(17) -0.54873(18) 0.83342(18) 0.0301(10) Uani 1 1 d .
H901 H 0.6001 -0.4970 0.8094 0.045 Uiso 1 1 calc R
O2 O 0.40537(18) -0.61746(18) 0.82218(17) 0.0301(10) Uani 1 1 d .
O3 O 0.39353(17) -0.48961(18) 0.93459(17) 0.0254(9) Uani 1 1 d .
H3 H 0.3628 -0.5385 0.9709 0.038 Uiso 1 1 calc R
O4 O 0.44055(17) -0.43287(18) 0.75625(17) 0.0263(9) Uani 1 1 d .
P2 P 0.69084(8) -0.33601(8) 0.66878(7) 0.0249(4) Uani 1 1 d .
O5 O 0.79170(17) -0.34947(18) 0.59691(17) 0.0261(9) Uani 1 1 d .
O6 O 0.68446(17) -0.39543(18) 0.76919(17) 0.0257(9) Uani 1 1 d D
O7 O 0.60290(18) -0.36451(19) 0.62580(17) 0.0325(10) Uani 1 1 d .
H907 H 0.5513 -0.3803 0.6708 0.049 Uiso 1 1 calc R
O8 O 0.67041(18) -0.22067(18) 0.68194(17) 0.0291(10) Uani 1 1 d .
H8 H 0.7110 -0.1856 0.6375 0.044 Uiso 1 1 calc R
P3 P 0.85605(8) -0.11864(8) 0.45721(8) 0.0258(4) Uani 1 1 d .
O9 O 0.97513(17) -0.13711(18) 0.44601(17) 0.0284(9) Uani 1 1 d .
H909 H 1.0044 -0.0844 0.4166 0.043 Uiso 1 1 calc R
O10 O 0.81426(17) -0.21868(17) 0.45117(16) 0.0250(9) Uani 1 1 d .
H910 H 0.7945 -0.2504 0.5072 0.037 Uiso 1 1 calc R
O11 O 0.80880(18) -0.09530(18) 0.56169(17) 0.0276(9) Uani 1 1 d .
H911 H 0.8510 -0.0641 0.5794 0.041 Uiso 1 1 calc R
O12 O 0.82957(17) -0.03417(18) 0.38234(17) 0.0256(9) Uani 1 1 d .
P4 P 1.07988(8) 0.05617(8) 0.25338(8) 0.0243(4) Uani 1 1 d .
O13 O 1.05600(18) 0.17309(18) 0.25315(17) 0.0269(9) Uani 1 1 d .
H913 H 1.0943 0.2048 0.2043 0.040 Uiso 1 1 calc R
O14 O 1.17371(17) 0.03453(17) 0.17804(17) 0.0274(9) Uani 1 1 d .
H914 H 1.2074 0.0868 0.1589 0.041 Uiso 1 1 calc R
O15 O 1.08468(18) 0.01274(17) 0.35736(17) 0.0247(9) Uani 1 1 d .
O16 O 0.98696(17) 0.00955(17) 0.23095(17) 0.0255(9) Uani 1 1 d .
H916 H 0.9445 -0.0093 0.2829 0.038 Uiso 1 1 calc R
P5 P 1.25326(8) 0.27108(8) 0.04612(8) 0.0261(4) Uani 1 1 d .
O17 O 1.14052(17) 0.28515(18) 0.09422(17) 0.0258(9) Uani 1 1 d .
O18 O 1.26961(19) 0.28437(18) -0.06263(17) 0.0320(10) Uani 1 1 d .
H918 H 1.2798 0.3453 -0.0858 0.048 Uiso 1 1 calc R
O19 O 1.31813(17) 0.35160(18) 0.06796(18) 0.0307(9) Uani 1 1 d U
H919 H 1.3642 0.3221 0.0954 0.046 Uiso 1 1 calc RD
O20 O 1.29719(18) 0.16460(18) 0.08398(19) 0.0316(10) Uani 1 1 d .

loop_
_atom_site_aniso_label
_atom_site_aniso_U_11
_atom_site_aniso_U_22
_atom_site_aniso_U_33
_atom_site_aniso_U_23
_atom_site_aniso_U_13
_atom_site_aniso_U_12
O101 0.0217(14) 0.0442(17) 0.0448(16) -0.0237(14) -0.0107(13) 0.0118(13)
N101 0.0137(15) 0.0249(18) 0.0363(18) -0.0164(16) -0.0104(15) 0.0051(14)
N102 0.0243(17) 0.0295(19) 0.0242(18) -0.0033(16) -0.0075(15) 0.0017(16)
N103 0.0287(18) 0.0245(18) 0.0236(18) -0.0070(16) -0.0001(16) 0.0006(16)
C101 0.052(3) 0.029(2) 0.057(3) -0.025(2) -0.030(2) 0.008(2)
C102 0.028(2) 0.024(2) 0.022(2) -0.004(2) -0.0014(19) -0.0010(19)
C103 0.028(2) 0.024(2) 0.037(2) -0.006(2) -0.001(2) -0.0092(19)
C104 0.023(2) 0.030(2) 0.028(2) -0.006(2) -0.0077(19) -0.0059(19)
C105 0.030(2) 0.033(2) 0.028(2) 0.000(2) -0.011(2) -0.0086(19)
C106 0.023(2) 0.031(2) 0.017(2) -0.0045(19) -0.0029(18) -0.0050(19)
C107 0.026(2) 0.026(2) 0.024(2) -0.007(2) -0.004(2) -0.0006(19)
C108 0.027(2) 0.026(2) 0.016(2) -0.0030(19) -0.0023(19) -0.0071(18)
C109 0.030(2) 0.031(2) 0.021(2) -0.002(2) -0.0071(19) -0.0129(19)
C110 0.028(2) 0.025(2) 0.035(2) 0.000(2) 0.001(2) -0.0067(19)
C111 0.038(2) 0.032(2) 0.026(2) -0.007(2) -0.002(2) -0.015(2)
C112 0.033(2) 0.030(2) 0.028(2) -0.007(2) -0.006(2) -0.004(2)
C113 0.028(2) 0.027(2) 0.023(2) -0.001(2) 0.001(2) -0.0079(19)
O201 0.0299(15) 0.0371(17) 0.0411(16) -0.0182(14) -0.0139(13) 0.0053(13)
N201 0.0310(18) 0.0200(17) 0.0114(16) -0.0049(15) 0.0017(15) -0.0046(15)
N202 0.0267(17) 0.0223(18) 0.0357(19) -0.0052(16) -0.0177(15) 0.0027(15)
N203 0.0180(16) 0.0264(19) 0.0323(19) -0.0014(17) -0.0041(16) -0.0030(15)
C201 0.043(3) 0.031(2) 0.026(2) -0.005(2) -0.001(2) 0.002(2)
C202 0.029(2) 0.020(2) 0.025(2) -0.004(2) -0.0079(19) 0.0034(19)
C203 0.036(2) 0.026(2) 0.024(2) -0.0099(19) -0.0090(19) -0.0129(18)
C204 0.027(2) 0.033(2) 0.023(2) -0.002(2) -0.0044(19) -0.0130(19)
C205 0.027(2) 0.021(2) 0.031(2) -0.0064(19) -0.0141(19) -0.0075(18)
C206 0.0145(19) 0.020(2) 0.024(2) 0.0066(19) -0.0053(18) -0.0026(17)
C207 0.037(2) 0.023(2) 0.021(2) 0.005(2) -0.0063(19) -0.0140(19)
C208 0.036(2) 0.022(2) 0.022(2) -0.0027(19) -0.0033(19) -0.0140(18)
C209 0.029(2) 0.026(2) 0.023(2) 0.001(2) -0.0074(19) -0.0084(19)
C210 0.038(2) 0.026(2) 0.032(2) -0.004(2) -0.007(2) -0.009(2)
C211 0.039(2) 0.030(2) 0.028(2) -0.013(2) -0.005(2) -0.010(2)
C212 0.031(2) 0.045(3) 0.032(2) -0.009(2) -0.005(2) -0.017(2)
C213 0.035(2) 0.021(2) 0.034(2) -0.003(2) -0.003(2) -0.0064(19)
O301 0.0197(13) 0.0349(16) 0.0403(16) -0.0177(14) -0.0076(13) 0.0046(13)
N301 0.0259(17) 0.0278(18) 0.0195(17) -0.0025(16) -0.0037(15) -0.0055(15)
N303 0.0171(16) 0.0284(19) 0.0245(18) -0.0027(16) -0.0050(15) 0.0019(15)
C301 0.041(2) 0.028(2) 0.040(3) -0.009(2) -0.009(2) -0.007(2)
C302 0.030(2) 0.020(2) 0.018(2) 0.0020(19) -0.0074(19) -0.0013(19)
C303 0.036(2) 0.020(2) 0.022(2) -0.0042(19) -0.0073(19) -0.0037(19)
C304 0.047(2) 0.025(2) 0.020(2) -0.008(2) -0.001(2) -0.013(2)
C305 0.024(2) 0.027(2) 0.025(2) 0.012(2) -0.0091(18) -0.0170(18)
C306 0.025(2) 0.024(2) 0.016(2) 0.0046(19) 0.0048(19) -0.0072(19)
C307 0.035(2) 0.017(2) 0.023(2) -0.0100(18) -0.0056(19) -0.0049(19)
C308 0.018(2) 0.027(2) 0.020(2) -0.0079(19) 0.0013(18) 0.0002(18)
C309 0.026(2) 0.027(2) 0.033(2) -0.009(2) -0.0143(19) -0.0048(18)
C310 0.026(2) 0.017(2) 0.032(2) 0.003(2) -0.003(2) 0.0035(19)
C311 0.031(2) 0.025(2) 0.031(2) -0.008(2) -0.012(2) -0.0023(19)
C312 0.028(2) 0.030(2) 0.025(2) -0.004(2) -0.002(2) -0.003(2)
C313 0.019(2) 0.014(2) 0.036(2) -0.002(2) 0.008(2) -0.0064(17)
N302 0.0195(16) 0.0309(19) 0.0190(17) -0.0005(16) -0.0061(15) -0.0017(15)
P1 0.0254(6) 0.0242(6) 0.0271(6) -0.0031(5) -0.0056(5) -0.0050(5)
O1 0.0179(13) 0.0281(15) 0.0388(16) 0.0082(14) -0.0043(13) -0.0033(12)
O2 0.0372(15) 0.0242(14) 0.0240(15) -0.0028(13) 0.0075(13) -0.0159(12)
O3 0.0243(14) 0.0275(15) 0.0261(14) -0.0105(13) -0.0043(12) -0.0013(12)
O4 0.0185(13) 0.0323(15) 0.0252(14) 0.0043(13) -0.0044(12) -0.0037(12)
P2 0.0244(6) 0.0257(6) 0.0232(6) -0.0040(5) -0.0017(5) -0.0035(5)
O5 0.0216(13) 0.0273(15) 0.0292(15) -0.0068(13) -0.0034(13) -0.0016(12)
O6 0.0261(14) 0.0271(15) 0.0228(14) 0.0021(13) -0.0064(12) -0.0046(12)
O7 0.0241(14) 0.0530(18) 0.0229(14) -0.0021(14) -0.0082(12) -0.0135(13)
O8 0.0328(15) 0.0240(15) 0.0255(15) -0.0029(13) 0.0029(13) -0.0023(13)
P3 0.0255(6) 0.0262(6) 0.0233(6) -0.0011(5) -0.0017(5) -0.0038(5)
O9 0.0186(13) 0.0240(15) 0.0350(16) 0.0062(14) 0.0024(13) -0.0041(12)
O10 0.0361(14) 0.0237(14) 0.0166(14) -0.0019(12) -0.0045(12) -0.0145(12)
O11 0.0281(14) 0.0314(15) 0.0254(14) -0.0035(13) -0.0063(12) -0.0125(12)
O12 0.0227(14) 0.0248(15) 0.0260(15) 0.0009(13) -0.0024(13) -0.0010(12)
P4 0.0250(6) 0.0242(6) 0.0226(6) -0.0041(5) -0.0020(5) -0.0038(5)
O13 0.0277(14) 0.0210(14) 0.0260(15) -0.0010(13) 0.0060(13) -0.0065(12)
O14 0.0299(14) 0.0147(14) 0.0356(16) -0.0065(13) 0.0006(13) -0.0058(12)
O15 0.0322(14) 0.0214(14) 0.0186(14) 0.0046(13) -0.0045(12) -0.0077(12)
O16 0.0223(13) 0.0333(15) 0.0201(14) -0.0007(13) -0.0013(12) -0.0116(12)
P5 0.0275(6) 0.0276(6) 0.0221(6) -0.0007(5) -0.0031(5) -0.0077(5)
O17 0.0221(14) 0.0266(15) 0.0224(14) 0.0037(13) 0.0016(13) -0.0006(12)
O18 0.0492(16) 0.0249(14) 0.0230(14) -0.0004(13) -0.0062(13) -0.0176(13)
O19 0.0244(13) 0.0321(15) 0.0370(15) 0.0006(14) -0.0090(13) -0.0131(12)
O20 0.0281(14) 0.0187(15) 0.0455(17) 0.0028(14) -0.0100(14) 0.0009(13)

loop_
_atom_type_symbol
_atom_type_description
_atom_type_scat_dispersion_real
_atom_type_scat_dispersion_imag
_atom_type_scat_source
C C 0.0033 0.0016 'International Tables Vol C Tables 4.2.6.8 and 6.1.1.4'
H H 0.0000 0.0000 'International Tables Vol C Tables 4.2.6.8 and 6.1.1.4'
N N 0.0061 0.0033 'International Tables Vol C Tables 4.2.6.8 and 6.1.1.4'
O O 0.0106 0.0060 'International Tables Vol C Tables 4.2.6.8 and 6.1.1.4'
P P 0.1023 0.0942 'International Tables Vol C Tables 4.2.6.8 and 6.1.1.4'

loop_
_geom_angle_atom_site_label_1
_geom_angle_atom_site_label_2
_geom_angle_atom_site_label_3
_geom_angle
C106 N101 C105 122.4(3)
C106 N102 C107 124.4(3)
C107 N103 C108 127.2(3)
C103 C102 C106 116.3(3)
C103 C102 C101 123.1(4)
C106 C102 C101 120.5(4)
C102 C103 C104 122.1(4)
C105 C104 C103 118.5(4)
C104 C105 N101 120.7(3)
N101 C106 N102 119.2(3)
N101 C106 C102 119.9(4)
N102 C106 C102 121.0(3)
O101 C107 N103 125.4(4)
O101 C107 N102 122.2(4)
N103 C107 N102 112.4(3)
C109 C108 C113 120.2(4)
C109 C108 N103 123.4(4)
C113 C108 N103 116.4(3)
C108 C109 C110 119.1(4)
C111 C110 C109 120.8(3)
C112 C111 C110 118.8(4)
C113 C112 C111 121.2(4)
C112 C113 C108 119.7(3)
C206 N201 C205 124.1(3)
C206 N202 C207 126.3(3)
C207 N203 C208 128.3(3)
C203 C202 C206 118.0(3)
C203 C202 C201 122.3(4)
C206 C202 C201 119.7(4)
C202 C203 C204 121.2(4)
C205 C204 C203 119.7(4)
C204 C205 N201 118.7(3)
N201 C206 N202 118.4(3)
N201 C206 C202 118.3(4)
N202 C206 C202 123.3(3)
O201 C207 N203 124.3(4)
O201 C207 N202 122.6(4)
N203 C207 N202 113.0(3)
C209 C208 C213 121.5(4)
C209 C208 N203 123.2(4)
C213 C208 N203 115.2(3)
C208 C209 C210 117.8(4)
C211 C210 C209 122.1(3)
C210 C211 C212 118.9(4)
C211 C212 C213 120.8(4)
C208 C213 C212 118.9(3)
C306 N301 C305 123.9(3)
C307 N303 C308 126.6(3)
C303 C302 C306 117.5(3)
C303 C302 C301 121.3(3)
C306 C302 C301 121.2(4)
C302 C303 C304 121.9(4)
C305 C304 C303 118.7(4)
N301 C305 C304 119.1(3)
N301 C306 N302 118.9(3)
N301 C306 C302 118.9(4)
N302 C306 C302 122.3(3)
O301 C307 N303 128.0(4)
O301 C307 N302 121.4(4)
N303 C307 N302 110.6(3)
C309 C308 C313 119.8(4)
C309 C308 N303 124.3(4)
C313 C308 N303 115.9(3)
C308 C309 C310 118.6(4)
C311 C310 C309 121.8(3)
C310 C311 C312 119.1(4)
C313 C312 C311 120.3(4)
C312 C313 C308 120.4(3)
C306 N302 C307 125.7(3)
O2 P1 O4 116.19(16)
O2 P1 O1 107.71(15)
O4 P1 O1 108.94(13)
O2 P1 O3 109.47(14)
O4 P1 O3 107.02(14)
O1 P1 O3 107.18(15)
O5 P2 O6 115.75(14)
O5 P2 O7 107.83(15)
O6 P2 O7 109.83(14)
O5 P2 O8 109.17(14)
O6 P2 O8 106.32(15)
O7 P2 O8 107.67(15)
O12 P3 O10 112.20(16)
O12 P3 O9 111.65(13)
O10 P3 O9 107.25(14)
O12 P3 O11 111.58(14)
O10 P3 O11 106.33(13)
O9 P3 O11 107.53(15)
O14 P4 O15 115.74(14)
O14 P4 O16 107.55(15)
O15 P4 O16 107.26(14)
O14 P4 O13 111.44(13)
O15 P4 O13 105.20(15)
O16 P4 O13 109.48(14)
O17 P5 O18 111.44(15)
O17 P5 O20 109.98(13)
O18 P5 O20 109.94(15)
O17 P5 O19 111.28(15)
O18 P5 O19 106.18(14)
O20 P5 O19 107.90(15)

loop_
_geom_bond_atom_site_label_1
_geom_bond_atom_site_label_2
_geom_bond_distance
O101 C107 1.216(4)
N101 C106 1.337(4)
N101 C105 1.347(5)
N102 C106 1.383(5)
N102 C107 1.396(5)
N103 C107 1.356(5)
N103 C108 1.413(5)
C101 C102 1.496(5)
C102 C103 1.381(6)
C102 C106 1.417(5)
C103 C104 1.392(5)
C104 C105 1.343(6)
C108 C109 1.374(5)
C108 C113 1.388(6)
C109 C110 1.396(6)
C110 C111 1.382(6)
C111 C112 1.377(5)
C112 C113 1.372(6)
O201 C207 1.226(4)
N201 C206 1.351(4)
N201 C205 1.355(5)
N202 C206 1.369(5)
N202 C207 1.382(5)
N203 C207 1.370(5)
N203 C208 1.417(5)
C201 C202 1.515(5)
C202 C203 1.371(6)
C202 C206 1.400(5)
C203 C204 1.403(5)
C204 C205 1.338(5)
C208 C209 1.374(5)
C208 C213 1.386(6)
C209 C210 1.393(6)
C210 C211 1.366(6)
C211 C212 1.377(5)
C212 C213 1.387(6)
O301 C307 1.219(4)
N301 C306 1.352(4)
N301 C305 1.356(5)
N303 C307 1.346(5)
N303 C308 1.401(5)
C301 C302 1.505(5)
C302 C303 1.384(6)
C302 C306 1.401(5)
C303 C304 1.403(5)
C304 C305 1.361(5)
C306 N302 1.361(5)
C307 N302 1.417(5)
C308 C309 1.384(5)
C308 C313 1.396(6)
C309 C310 1.406(6)
C310 C311 1.368(6)
C311 C312 1.390(5)
C312 C313 1.382(6)
P1 O2 1.488(3)
P1 O4 1.508(3)
P1 O1 1.567(3)
P1 O3 1.597(3)
P2 O5 1.502(2)
P2 O6 1.517(3)
P2 O7 1.554(3)
P2 O8 1.579(3)
P3 O12 1.504(3)
P3 O10 1.525(3)
P3 O9 1.554(3)
P3 O11 1.557(3)
P4 O14 1.486(2)
P4 O15 1.527(3)
P4 O16 1.561(3)
P4 O13 1.569(3)
P5 O17 1.503(2)
P5 O18 1.511(3)
P5 O20 1.551(3)
P5 O19 1.562(3)

loop_
_geom_hbond_atom_site_label_D
_geom_hbond_atom_site_label_H
_geom_hbond_atom_site_label_A
_geom_hbond_distance_DH
_geom_hbond_distance_HA
_geom_hbond_distance_DA
_geom_hbond_angle_DHA
_geom_hbond_site_symmetry_A
N101 H101 O101 0.88 1.94 2.604(5) 130.7 .
O13 H913 O17 0.84 1.77 2.589(3) 163.7 .
O14 H914 O20 0.84 1.71 2.506(3) 156.9 .
O16 H916 O12 0.84 1.84 2.667(3) 166.9 .
N102 H102 O12 0.88 2.11 2.928(4) 153.3 .
N103 H503 O12 0.88 2.04 2.880(4) 158.1 .
N201 H201 O201 0.88 1.94 2.621(4) 133.2 .
N201 H201 O13 0.88 2.25 2.926(4) 133.3 .
N303 H703 O17 0.88 1.95 2.777(4) 155.7 .
N302 H302 O17 0.88 2.03 2.843(4) 152.2 .
O1 H901 O6 0.84 1.78 2.616(3) 171.4 .
O7 H907 O4 0.84 1.80 2.628(3) 169.9 .
O8 H8 O11 0.84 1.88 2.705(3) 166.8 .
O9 H909 O15 0.84 1.74 2.572(3) 170.2 .
O10 H910 O5 0.84 1.69 2.477(3) 155.8 .
N301 H301 O301 0.88 1.92 2.605(4) 133.6 .
N101 H101 O8 0.88 2.30 2.965(4) 132.2 2_656
N202 H202 O4 0.88 1.98 2.797(4) 154.5 2_656
N203 H603 O4 0.88 2.00 2.822(4) 154.4 2_656
N301 H301 O3 0.88 2.43 3.096(4) 133.1 2_656
O3 H3 O19 0.84 1.89 2.711(3) 166.7 1_446
O11 H911 O15 0.84 1.66 2.477(4) 165.0 2_756
O18 H918 O2 0.84 1.92 2.459(3) 121.0 1_664
